data_4104532
loop_
_publ_author_name
'Yan-Juan Zhang'
'Tao Liu'
'Shinji Kanegawa'
'Osamu Sato'

_publ_section_title
;
 Reversible Single-Crystal-to-Single-Crystal Transformation from Achiral
 Antiferromagnetic Hexanuclears to a Chiral Ferrimagnetic Double Zigzag
 Chain
;
_journal_name_full 'Journal of the American Chemical Society'
_journal_page_first 7942
_journal_page_last 7943
_journal_paper_doi 10.1021/ja901539y
_journal_volume 131
_journal_year 2009
_chemical_formula_sum 'C24 H20 B2 Fe3 N18 O'
_chemical_formula_weight 765.75
_chemical_name_systematic
; 
 ? 
;
_space_group_IT_number 5
_symmetry_cell_setting monoclinic
_symmetry_space_group_name_Hall 'C 2y'
_symmetry_space_group_name_H-M 'C 1 2 1'
_atom_sites_solution_hydrogens geom
_atom_sites_solution_primary direct
_atom_sites_solution_secondary difmap
_audit_creation_method SHELXL-97
_cell_angle_alpha 90.00
_cell_angle_beta 120.320(5)
_cell_angle_gamma 90.00
_cell_formula_units_Z 4
_cell_length_a 21.9803(3)
_cell_length_b 14.3748(2)
_cell_length_c 13.3242(2)
_cell_measurement_reflns_used 2608
_cell_measurement_temperature 123(2)
_cell_measurement_theta_max 3.0088
_cell_measurement_theta_min 25.02
_cell_volume 3634.1(2)
_computing_structure_refinement 'SHELXL-97 (Sheldrick, 1997)'
_computing_structure_solution 'SHELXS-97 (Sheldrick, 1990)'
_diffrn_ambient_temperature 123(2)
_diffrn_detector_area_resol_mean 28.5714
_diffrn_measured_fraction_theta_full 0.81
_diffrn_measured_fraction_theta_max 0.81
_diffrn_measurement_device_type CCD
_diffrn_measurement_method dtintegrate.ref
_diffrn_radiation_monochromator graphite
_diffrn_radiation_source 'fine-focus sealed tube'
_diffrn_radiation_type MoK\a
_diffrn_radiation_wavelength 0.71073
_diffrn_reflns_av_R_equivalents 0.1001
_diffrn_reflns_av_sigmaI/netI 0.1208
_diffrn_reflns_limit_h_max 25
_diffrn_reflns_limit_h_min -25
_diffrn_reflns_limit_k_max 17
_diffrn_reflns_limit_k_min -7
_diffrn_reflns_limit_l_max 12
_diffrn_reflns_limit_l_min -13
_diffrn_reflns_number 4875
_diffrn_reflns_theta_full 25.02
_diffrn_reflns_theta_max 25.02
_diffrn_reflns_theta_min 3.40
_exptl_absorpt_coefficient_mu 1.228
_exptl_absorpt_correction_T_max 0.976
_exptl_absorpt_correction_T_min 0.829
_exptl_absorpt_correction_type multi-scan
_exptl_crystal_colour red
_exptl_crystal_density_diffrn 1.400
_exptl_crystal_density_method 'not measured'
_exptl_crystal_description sheet
_exptl_crystal_F_000 1544
_exptl_crystal_size_max 0.10
_exptl_crystal_size_mid 0.10
_exptl_crystal_size_min 0.02
_refine_diff_density_max 1.284
_refine_diff_density_min -0.891
_refine_diff_density_rms 0.166
_refine_ls_abs_structure_details 'Flack H D (1983), Acta Cryst. A39, 876-881'
_refine_ls_abs_structure_Flack 0.01(8)
_refine_ls_extinction_coef 0.0043(11)
_refine_ls_extinction_expression Fc^*^=kFc[1+0.001xFc^2^\l^3^/sin(2\q)]^-1/4^
_refine_ls_extinction_method SHELXL
_refine_ls_goodness_of_fit_ref 1.168
_refine_ls_hydrogen_treatment constr
_refine_ls_matrix_type full
_refine_ls_number_parameters 400
_refine_ls_number_reflns 2916
_refine_ls_number_restraints 673
_refine_ls_restrained_S_all 1.064
_refine_ls_R_factor_all 0.1611
_refine_ls_R_factor_gt 0.1218
_refine_ls_shift/su_max 0.000
_refine_ls_shift/su_mean 0.000
_refine_ls_structure_factor_coef Fsqd
_refine_ls_weighting_details 'calc w=1/[\s^2^(Fo^2^)+(0.1959P)^2^+0.0000P] where P=(Fo^2^+2Fc^2^)/3'
_refine_ls_weighting_scheme calc
_refine_ls_wR_factor_gt 0.2900
_refine_ls_wR_factor_ref 0.3389
_reflns_number_gt 1575
_reflns_number_total 2916
_reflns_threshold_expression >2sigma(I)
_cod_data_source_file ja901539y_si_004.cif
_cod_data_source_block 2
_cod_original_cell_volume 3634.1(1)
_cod_original_sg_symbol_H-M 'C 2'
_cod_database_code 4104532

loop_
_symmetry_equiv_pos_as_xyz
'x, y, z'
'-x, y, -z'
'x+1/2, y+1/2, z'
'-x+1/2, y+1/2, -z'

loop_
_atom_site_label
_atom_site_type_symbol
_atom_site_fract_x
_atom_site_fract_y
_atom_site_fract_z
_atom_site_U_iso_or_equiv
_atom_site_adp_type
_atom_site_occupancy
_atom_site_symmetry_multiplicity
_atom_site_calc_flag
_atom_site_refinement_flags
Fe1 Fe 0.13197(19) 0.01689(18) 0.8973(3) 0.0413(10) Uani 1 1 d .
Fe2 Fe -0.1495(2) -0.3767(2) 0.5899(3) 0.0565(12) Uani 1 1 d .
Fe3 Fe 0.0000 -0.2352(3) 1.0000 0.0412(12) Uani 1 2 d S
Fe4 Fe 0.0000 -0.1517(6) 0.5000 0.091(3) Uani 1 2 d S
N1 N 0.2185(7) -0.0561(10) 0.9650(12) 0.034(4) Uiso 1 1 d DU
N2 N 0.2840(8) -0.0115(8) 1.0292(13) 0.035(4) Uani 1 1 d DU
C1 C 0.3366(9) -0.0743(10) 1.0684(15) 0.042(4) Uani 1 1 d DU
H1 H 0.3855 -0.0602 1.1055 0.050 Uiso 1 1 calc R
C2 C 0.3072(11) -0.1647(10) 1.0453(15) 0.042(5) Uani 1 1 d DU
H2 H 0.3313 -0.2224 1.0709 0.050 Uiso 1 1 calc R
C3 C 0.2344(10) -0.1500(10) 0.9763(17) 0.046(5) Uani 1 1 d DU
H3 H 0.2005 -0.1983 0.9417 0.055 Uiso 1 1 calc R
N3 N 0.1734(7) 0.0935(9) 1.0400(11) 0.023(3) Uani 1 1 d DU
N4 N 0.2430(7) 0.1237(9) 1.0955(10) 0.022(3) Uani 1 1 d DU
C4 C 0.2539(10) 0.1809(12) 1.1841(15) 0.043(4) Uani 1 1 d DU
H4 H 0.2968 0.2124 1.2337 0.052 Uiso 1 1 calc R
C5 C 0.1924(10) 0.1869(12) 1.1921(14) 0.041(4) Uani 1 1 d DU
H5 H 0.1864 0.2199 1.2483 0.049 Uiso 1 1 calc R
C6 C 0.1422(9) 0.1334(13) 1.0993(15) 0.038(4) Uani 1 1 d DU
H6 H 0.0945 0.1255 1.0795 0.045 Uiso 1 1 calc R
N5 N 0.1729(10) 0.1074(11) 0.8369(14) 0.059(5) Uani 1 1 d DU
N6 N 0.2447(10) 0.1295(12) 0.9067(14) 0.058(5) Uani 1 1 d DU
C7 C 0.2640(10) 0.1835(16) 0.8427(16) 0.057(6) Uiso 1 1 d DU
H7 H 0.3098 0.2083 0.8695 0.068 Uiso 1 1 calc R
C8 C 0.2049(10) 0.1966(11) 0.7300(15) 0.048(5) Uani 1 1 d DU
H8 H 0.2032 0.2314 0.6681 0.058 Uiso 1 1 calc R
C9 C 0.1494(10) 0.1472(13) 0.7289(15) 0.057(5) Uani 1 1 d DU
H9 H 0.1030 0.1420 0.6642 0.069 Uiso 1 1 calc R
N10 N -0.2355(8) -0.2998(10) 0.5118(13) 0.038(4) Uani 1 1 d DU
N11 N -0.3005(9) -0.3433(9) 0.4554(14) 0.045(4) Uani 1 1 d DU
C13 C -0.3515(10) -0.2773(12) 0.4119(19) 0.053(5) Uani 1 1 d DU
H13 H -0.4004 -0.2883 0.3615 0.064 Uiso 1 1 calc R
C14 C -0.3202(11) -0.1895(11) 0.4536(17) 0.052(5) Uani 1 1 d DU
H14 H -0.3434 -0.1319 0.4454 0.062 Uiso 1 1 calc R
C15 C -0.2475(10) -0.2054(10) 0.5097(18) 0.050(5) Uani 1 1 d DU
H15 H -0.2121 -0.1587 0.5413 0.060 Uiso 1 1 calc R
N12 N -0.1960(7) -0.4601(10) 0.6495(11) 0.028(4) Uiso 1 1 d DU
N13 N -0.2668(8) -0.4839(11) 0.5774(11) 0.039(4) Uani 1 1 d DU
C16 C -0.2875(9) -0.5428(12) 0.6336(14) 0.047(5) Uani 1 1 d DU
H16 H -0.3311 -0.5752 0.5998 0.057 Uiso 1 1 calc R
C17 C -0.2330(8) -0.5478(12) 0.7517(13) 0.027(4) Uiso 1 1 d DU
H17 H -0.2343 -0.5781 0.8139 0.033 Uiso 1 1 calc R
C18 C -0.1766(9) -0.4982(11) 0.7564(12) 0.036(4) Uani 1 1 d DU
H18 H -0.1314 -0.4919 0.8238 0.044 Uiso 1 1 calc R
N14 N -0.1940(9) -0.4633(11) 0.4446(13) 0.049(4) Uani 1 1 d DU
N15 N -0.2666(10) -0.4784(13) 0.3840(18) 0.071(5) Uani 1 1 d DU
C19 C -0.2801(10) -0.5381(13) 0.2976(16) 0.054(5) Uani 1 1 d DU
H19 H -0.3237 -0.5689 0.2507 0.064 Uiso 1 1 calc R
C20 C -0.2198(11) -0.5480(13) 0.2870(15) 0.054(5) Uani 1 1 d DU
H20 H -0.2160 -0.5824 0.2294 0.064 Uiso 1 1 calc R
C21 C -0.1668(10) -0.4972(14) 0.3782(17) 0.056(5) Uani 1 1 d DU
H21 H -0.1203 -0.4877 0.3924 0.068 Uiso 1 1 calc R
B1 B 0.2850(12) 0.0959(10) 1.0349(16) 0.045(7) Uani 1 1 d DU
B2 B -0.3052(17) -0.4500(11) 0.4496(17) 0.071(10) Uani 1 1 d DU
C10 C 0.0940(10) -0.0708(12) 0.9569(16) 0.030(4) Uani 1 1 d DU
N7 N 0.0600(11) -0.1319(12) 0.9766(17) 0.049(5) Uani 1 1 d DU
C11 C 0.0891(12) -0.0506(14) 0.7610(16) 0.048(6) Uani 1 1 d DU
N8 N 0.0539(11) -0.0872(12) 0.6610(14) 0.050(5) Uani 1 1 d DU
C12 C 0.0462(13) 0.0830(17) 0.8272(19) 0.046(6) Uiso 1 1 d DU
N9 N 0.0036(16) 0.1456(19) 0.816(2) 0.131(13) Uani 1 1 d DU
C22 C -0.1096(10) -0.2974(12) 0.7277(15) 0.030(4) Uani 1 1 d DU
N16 N -0.0804(11) -0.2527(11) 0.8208(15) 0.053(5) Uani 1 1 d DU
C23 C -0.1003(16) -0.2943(18) 0.545(3) 0.075(8) Uani 1 1 d DU
N17 N -0.0657(12) -0.2356(17) 0.5236(19) 0.068(6) Uiso 1 1 d DU
C24 C -0.0713(11) -0.4514(15) 0.6586(17) 0.043(5) Uiso 1 1 d DU
N18 N -0.0109(11) -0.4863(15) 0.7249(19) 0.072(7) Uani 1 1 d DU
O1 O -0.0595(17) -0.3525(14) 1.029(2) 0.121(10) Uani 1 1 d U

loop_
_atom_site_aniso_label
_atom_site_aniso_U_11
_atom_site_aniso_U_22
_atom_site_aniso_U_33
_atom_site_aniso_U_23
_atom_site_aniso_U_13
_atom_site_aniso_U_12
Fe1 0.079(3) 0.0152(14) 0.053(2) 0.0017(13) 0.0506(19) 0.0028(15)
Fe2 0.112(4) 0.0196(16) 0.063(2) 0.0007(15) 0.063(2) -0.0022(19)
Fe3 0.044(3) 0.041(2) 0.055(3) 0.000 0.037(2) 0.000
Fe4 0.098(6) 0.150(7) 0.043(3) 0.000 0.049(3) 0.000
N2 0.055(11) 0.027(7) 0.047(10) 0.003(6) 0.043(9) -0.003(6)
C1 0.088(12) 0.008(7) 0.050(11) 0.004(7) 0.049(10) 0.010(7)
C2 0.091(12) 0.018(7) 0.047(13) -0.011(8) 0.056(10) -0.009(8)
C3 0.090(11) 0.020(8) 0.069(13) 0.001(8) 0.070(10) 0.001(8)
N3 0.036(8) 0.019(7) 0.025(8) 0.007(5) 0.023(6) 0.010(6)
N4 0.040(7) 0.008(6) 0.017(7) 0.006(5) 0.014(6) 0.008(6)
C4 0.077(11) 0.011(9) 0.054(11) -0.012(7) 0.042(9) -0.013(8)
C5 0.086(13) 0.010(8) 0.039(10) 0.004(6) 0.042(9) 0.016(8)
C6 0.066(10) 0.028(9) 0.050(11) -0.005(7) 0.052(9) -0.002(8)
N5 0.117(13) 0.017(8) 0.079(12) 0.013(8) 0.075(10) 0.011(9)
N6 0.109(13) 0.021(8) 0.076(10) 0.021(9) 0.070(9) 0.013(10)
C8 0.095(15) 0.010(8) 0.068(11) 0.017(8) 0.062(11) 0.020(9)
C9 0.105(14) 0.023(10) 0.078(11) 0.025(9) 0.071(10) 0.020(10)
N10 0.065(9) 0.033(8) 0.021(8) -0.002(6) 0.025(7) 0.005(7)
N11 0.068(11) 0.039(8) 0.029(10) -0.002(7) 0.026(8) -0.004(6)
C13 0.070(10) 0.036(9) 0.080(14) 0.020(9) 0.058(10) 0.003(7)
C14 0.079(12) 0.036(8) 0.055(14) 0.013(9) 0.044(11) 0.005(8)
C15 0.075(11) 0.031(8) 0.060(13) 0.010(9) 0.047(10) 0.000(8)
N13 0.050(10) 0.021(8) 0.047(8) -0.012(7) 0.026(6) -0.014(8)
C16 0.062(11) 0.019(9) 0.072(13) -0.007(8) 0.042(9) -0.011(9)
C18 0.058(10) 0.018(9) 0.030(9) 0.006(7) 0.019(7) 0.012(8)
N14 0.088(11) 0.017(8) 0.041(10) 0.004(6) 0.032(8) 0.017(8)
N15 0.091(11) 0.026(9) 0.104(14) -0.023(9) 0.056(11) -0.004(10)
C19 0.080(11) 0.020(10) 0.044(11) 0.006(7) 0.018(9) 0.015(9)
C20 0.093(14) 0.012(9) 0.049(11) -0.003(7) 0.031(10) 0.011(10)
C21 0.086(11) 0.027(11) 0.060(13) -0.004(9) 0.040(10) 0.002(10)
B1 0.043(17) 0.024(12) 0.09(2) 0.017(12) 0.047(16) 0.018(11)
B2 0.14(3) 0.036(15) 0.06(2) 0.006(13) 0.07(2) 0.012(18)
C10 0.051(12) 0.018(9) 0.034(11) 0.009(8) 0.032(9) 0.011(8)
N7 0.072(13) 0.035(9) 0.067(11) 0.014(8) 0.055(10) 0.004(9)
C11 0.080(17) 0.032(11) 0.047(12) 0.012(8) 0.044(11) 0.020(11)
N8 0.088(15) 0.039(11) 0.049(11) 0.000(8) 0.053(10) -0.014(10)
N9 0.15(3) 0.07(2) 0.094(19) 0.022(15) 0.011(19) -0.01(2)
C22 0.045(12) 0.019(9) 0.044(11) 0.016(7) 0.036(9) 0.010(8)
N16 0.087(15) 0.014(8) 0.087(12) -0.016(8) 0.064(11) -0.013(9)
C23 0.087(19) 0.053(16) 0.12(2) 0.030(14) 0.079(15) 0.023(14)
N18 0.086(17) 0.044(12) 0.124(17) -0.036(13) 0.081(14) -0.035(13)
O1 0.23(3) 0.056(13) 0.17(2) -0.005(12) 0.17(2) -0.042(15)

loop_
_atom_type_symbol
_atom_type_description
_atom_type_scat_dispersion_real
_atom_type_scat_dispersion_imag
_atom_type_scat_source
C C 0.0033 0.0016 'International Tables Vol C Tables 4.2.6.8 and 6.1.1.4'
H H 0.0000 0.0000 'International Tables Vol C Tables 4.2.6.8 and 6.1.1.4'
B B 0.0013 0.0007 'International Tables Vol C Tables 4.2.6.8 and 6.1.1.4'
N N 0.0061 0.0033 'International Tables Vol C Tables 4.2.6.8 and 6.1.1.4'
O O 0.0106 0.0060 'International Tables Vol C Tables 4.2.6.8 and 6.1.1.4'
Fe Fe 0.3463 0.8444 'International Tables Vol C Tables 4.2.6.8 and 6.1.1.4'

loop_
_geom_angle_atom_site_label_1
_geom_angle_atom_site_label_2
_geom_angle_atom_site_label_3
_geom_angle
_geom_angle_site_symmetry_1
_geom_angle_site_symmetry_3
C11 Fe1 C12 83.8(10) . .
C11 Fe1 C10 87.1(9) . .
C12 Fe1 C10 90.1(10) . .
C11 Fe1 N1 93.8(8) . .
C12 Fe1 N1 177.4(9) . .
C10 Fe1 N1 88.9(7) . .
C11 Fe1 N5 93.2(9) . .
C12 Fe1 N5 90.8(9) . .
C10 Fe1 N5 179.1(9) . .
N1 Fe1 N5 90.2(8) . .
C11 Fe1 N3 177.0(8) . .
C12 Fe1 N3 93.2(8) . .
C10 Fe1 N3 93.1(7) . .
N1 Fe1 N3 89.2(6) . .
N5 Fe1 N3 86.7(7) . .
C24 Fe2 C23 89.1(11) . .
C24 Fe2 C22 90.6(9) . .
C23 Fe2 C22 82.9(11) . .
C24 Fe2 N10 178.0(8) . .
C23 Fe2 N10 91.7(10) . .
C22 Fe2 N10 91.4(7) . .
C24 Fe2 N12 89.4(8) . .
C23 Fe2 N12 175.7(11) . .
C22 Fe2 N12 93.1(6) . .
N10 Fe2 N12 90.0(6) . .
C24 Fe2 N14 89.8(8) . .
C23 Fe2 N14 98.8(11) . .
C22 Fe2 N14 178.3(7) . .
N10 Fe2 N14 88.2(7) . .
N12 Fe2 N14 85.2(6) . .
N7 Fe3 N7 90.6(10) . 2_557
N7 Fe3 N16 91.3(8) . 2_557
N7 Fe3 N16 98.2(7) 2_557 2_557
N7 Fe3 N16 98.2(7) . .
N7 Fe3 N16 91.3(8) 2_557 .
N16 Fe3 N16 166.6(9) 2_557 .
N7 Fe3 O1 176.7(10) . .
N7 Fe3 O1 92.3(7) 2_557 .
N16 Fe3 O1 86.8(9) 2_557 .
N16 Fe3 O1 83.3(8) . .
N7 Fe3 O1 92.3(7) . 2_557
N7 Fe3 O1 176.7(10) 2_557 2_557
N16 Fe3 O1 83.3(8) 2_557 2_557
N16 Fe3 O1 86.8(9) . 2_557
O1 Fe3 O1 84.8(12) . 2_557
N17 Fe4 N17 106.8(14) . 2_556
N17 Fe4 N8 100.7(8) . .
N17 Fe4 N8 110.3(9) 2_556 .
N17 Fe4 N8 110.3(9) . 2_556
N17 Fe4 N8 100.7(8) 2_556 2_556
N8 Fe4 N8 126.9(11) . 2_556
C3 N1 N2 104.7(11) . .
C3 N1 Fe1 135.2(12) . .
N2 N1 Fe1 119.8(10) . .
C1 N2 N1 110.2(11) . .
C1 N2 B1 131.5(15) . .
N1 N2 B1 118.0(14) . .
N2 C1 C2 108.8(13) . .
N2 C1 H1 125.6 . .
C2 C1 H1 125.6 . .
C3 C2 C1 104.5(12) . .
C3 C2 H2 127.8 . .
C1 C2 H2 127.8 . .
N1 C3 C2 111.1(12) . .
N1 C3 H3 124.4 . .
C2 C3 H3 124.4 . .
N4 N3 C6 107.0(10) . .
N4 N3 Fe1 122.3(8) . .
C6 N3 Fe1 130.5(10) . .
C4 N4 N3 108.4(11) . .
C4 N4 B1 135.9(15) . .
N3 N4 B1 115.2(12) . .
N4 C4 C5 110.4(13) . .
N4 C4 H4 124.8 . .
C5 C4 H4 124.8 . .
C6 C5 C4 104.9(11) . .
C6 C5 H5 127.5 . .
C4 C5 H5 127.5 . .
C5 C6 N3 109.3(12) . .
C5 C6 H6 125.4 . .
N3 C6 H6 125.4 . .
C9 N5 N6 107.5(12) . .
C9 N5 Fe1 133.6(13) . .
N6 N5 Fe1 118.1(11) . .
C7 N6 N5 108.3(12) . .
C7 N6 B1 132.7(17) . .
N5 N6 B1 119.0(14) . .
N6 C7 C8 109.1(13) . .
N6 C7 H7 125.4 . .
C8 C7 H7 125.4 . .
C9 C8 C7 105.7(12) . .
C9 C8 H8 127.1 . .
C7 C8 H8 127.1 . .
N5 C9 C8 109.4(13) . .
N5 C9 H9 125.3 . .
C8 C9 H9 125.3 . .
C15 N10 N11 107.3(12) . .
C15 N10 Fe2 133.2(12) . .
N11 N10 Fe2 119.1(11) . .
C13 N11 N10 108.7(12) . .
C13 N11 B2 131.1(18) . .
N10 N11 B2 120.1(17) . .
N11 C13 C14 108.9(13) . .
N11 C13 H13 125.6 . .
C14 C13 H13 125.6 . .
C15 C14 C13 105.3(13) . .
C15 C14 H14 127.4 . .
C13 C14 H14 127.4 . .
N10 C15 C14 109.1(13) . .
N10 C15 H15 125.5 . .
C14 C15 H15 125.5 . .
C18 N12 N13 105.6(11) . .
C18 N12 Fe2 134.5(10) . .
N13 N12 Fe2 119.5(9) . .
C16 N13 N12 110.0(12) . .
C16 N13 B2 131.1(16) . .
N12 N13 B2 118.6(16) . .
N13 C16 C17 108.3(12) . .
N13 C16 H16 125.9 . .
C17 C16 H16 125.9 . .
C18 C17 C16 104.9(11) . .
C18 C17 H17 127.6 . .
C16 C17 H17 127.6 . .
N12 C18 C17 110.5(12) . .
N12 C18 H18 124.7 . .
C17 C18 H18 124.7 . .
C21 N14 N15 108.2(12) . .
C21 N14 Fe2 130.8(13) . .
N15 N14 Fe2 119.6(11) . .
C19 N15 N14 106.8(12) . .
C19 N15 B2 134.9(19) . .
N14 N15 B2 115.1(18) . .
N15 C19 C20 109.8(13) . .
N15 C19 H19 125.1 . .
C20 C19 H19 125.1 . .
C21 C20 C19 105.9(12) . .
C21 C20 H20 127.1 . .
C19 C20 H20 127.1 . .
N14 C21 C20 107.6(13) . .
N14 C21 H21 126.2 . .
C20 C21 H21 126.2 . .
N2 B1 N6 105.7(14) . .
N2 B1 N4 106.6(12) . .
N6 B1 N4 109.5(14) . .
N11 B2 N13 105.9(15) . .
N11 B2 N15 104.5(16) . .
N13 B2 N15 112.9(19) . .
N7 C10 Fe1 169.1(18) . .
C10 N7 Fe3 177.0(18) . .
N8 C11 Fe1 171.9(19) . .
C11 N8 Fe4 177.3(18) . .
N9 C12 Fe1 157(2) . .
N16 C22 Fe2 174.8(17) . .
C22 N16 Fe3 152.2(16) . .
N17 C23 Fe2 175(3) . .
C23 N17 Fe4 173(2) . .
N18 C24 Fe2 165(2) . .

loop_
_geom_bond_atom_site_label_1
_geom_bond_atom_site_label_2
_geom_bond_distance
_geom_bond_site_symmetry_2
Fe1 C11 1.844(18) .
Fe1 C12 1.88(2) .
Fe1 C10 1.893(15) .
Fe1 N1 1.949(14) .
Fe1 N5 1.970(14) .
Fe1 N3 1.977(12) .
Fe2 C24 1.83(2) .
Fe2 C23 1.90(2) .
Fe2 C22 1.953(17) .
Fe2 N10 1.973(15) .
Fe2 N12 1.984(12) .
Fe2 N14 2.083(14) .
Fe3 N7 2.111(16) .
Fe3 N7 2.111(16) 2_557
Fe3 N16 2.152(19) 2_557
Fe3 N16 2.152(19) .
Fe3 O1 2.285(18) .
Fe3 O1 2.285(18) 2_557
Fe4 N17 2.02(2) .
Fe4 N17 2.02(2) 2_556
Fe4 N8 2.073(17) .
Fe4 N8 2.073(17) 2_556
N1 C3 1.384(14) .
N1 N2 1.405(13) .
N2 C1 1.347(14) .
N2 B1 1.545(14) .
C1 C2 1.414(15) .
C1 H1 0.9500 .
C2 C3 1.401(16) .
C2 H2 0.9500 .
C3 H3 0.9500 .
N3 N4 1.391(13) .
N3 C6 1.404(13) .
N4 C4 1.357(14) .
N4 B1 1.553(14) .
C4 C5 1.411(16) .
C4 H4 0.9500 .
C5 C6 1.400(16) .
C5 H5 0.9500 .
C6 H6 0.9500 .
N5 C9 1.383(14) .
N5 N6 1.404(15) .
N6 C7 1.370(15) .
N6 B1 1.552(15) .
C7 C8 1.417(16) .
C7 H7 0.9500 .
C8 C9 1.405(16) .
C8 H8 0.9500 .
C9 H9 0.9500 .
N10 C15 1.380(14) .
N10 N11 1.384(14) .
N11 C13 1.355(15) .
N11 B2 1.537(15) .
C13 C14 1.410(16) .
C13 H13 0.9500 .
C14 C15 1.399(16) .
C14 H14 0.9500 .
C15 H15 0.9500 .
N12 C18 1.377(13) .
N12 N13 1.397(14) .
N13 C16 1.352(14) .
N13 B2 1.549(16) .
C16 C17 1.419(15) .
C16 H16 0.9500 .
C17 C18 1.402(15) .
C17 H17 0.9500 .
C18 H18 0.9500 .
N14 C21 1.383(14) .
N14 N15 1.395(15) .
N15 C19 1.343(15) .
N15 B2 1.550(16) .
C19 C20 1.410(16) .
C19 H19 0.9500 .
C20 C21 1.392(16) .
C20 H20 0.9500 .
C21 H21 0.9500 .
C10 N7 1.264(15) .
C11 N8 1.268(15) .
C12 N9 1.252(17) .
C22 N16 1.249(15) .
C23 N17 1.259(16) .
C24 N18 1.269(16) .
